data_7025756
loop_
_publ_author_name
'John, Alex'
'Shaikh, Mobin M.'
'Butcher, Ray J.'
'Ghosh, Prasenjit'

_publ_section_title
;
 Highly efficient palladium precatalysts of homoscorpionate bispyrazolyl
 ligands for the more challenging Suzuki-Miyaura cross-coupling of aryl
 chlorides.
;
_journal_issue 31
_journal_name_full 'Dalton transactions (Cambridge, England : 2003)'
_journal_page_first 7353
_journal_page_last 7363
_journal_paper_doi 10.1039/c003174g
_journal_volume 39
_journal_year 2010
_chemical_formula_moiety 'C19 H24 Cl2 N5 Pd'
_chemical_formula_sum 'C19 H24 Cl2 N5 Pd'
_chemical_formula_weight 499.73
_chemical_name_systematic
;
?
;
_space_group_IT_number 62
_symmetry_cell_setting orthorhombic
_symmetry_space_group_name_Hall '-P 2n 2ac'
_symmetry_space_group_name_H-M 'P c m n'
_atom_sites_solution_hydrogens geom
_atom_sites_solution_primary direct
_atom_sites_solution_secondary difmap
_audit_creation_method SHELXL-97
_cell_angle_alpha 90.00
_cell_angle_beta 90.00
_cell_angle_gamma 90.00
_cell_formula_units_Z 4
_cell_length_a 8.1966(2)
_cell_length_b 13.6939(3)
_cell_length_c 18.0046(4)
_cell_measurement_reflns_used 8677
_cell_measurement_temperature 123(2)
_cell_measurement_theta_max 32.4887
_cell_measurement_theta_min 2.9721
_cell_volume 2020.90(8)
_computing_cell_refinement
;
CrysAlis RED, Oxford Diffraction Ltd.,
Version 1.171.31.7 (release 18-10-2006 CrysAlis171 .NET)
(compiled Oct 18 2006,16:28:17)
;
_computing_data_collection
;
CrysAlis CCD, Oxford Diffraction Ltd.,
Version 1.171.31.7 (release 18-10-2006 CrysAlis171 .NET)
(compiled Oct 18 2006,16:28:17)
;
_computing_data_reduction
;
CrysAlis RED, Oxford Diffraction Ltd.,
Version 1.171.31.7 (release 18-10-2006 CrysAlis171 .NET)
(compiled Oct 18 2006,16:28:17)
;
_computing_molecular_graphics 'SHELXLTL (Sheldrick, 2008)'
_computing_publication_material SHELXLTL
_computing_structure_refinement 'SHELXL-97 (Sheldrick, 2008)'
_computing_structure_solution 'SHELXS-97 (Sheldrick, 2008)'
_diffrn_ambient_temperature 123(2)
_diffrn_detector_area_resol_mean 15.9948
_diffrn_measured_fraction_theta_full 0.998
_diffrn_measured_fraction_theta_max 0.940
_diffrn_measurement_device_type 'Oxford Diffraction Xcaliber'
_diffrn_radiation_monochromator graphite
_diffrn_radiation_source 'Enhance (Mo) X-ray Source'
_diffrn_radiation_type MoK\a
_diffrn_radiation_wavelength 0.71073
_diffrn_reflns_av_R_equivalents 0.0396
_diffrn_reflns_av_sigmaI/netI 0.0427
_diffrn_reflns_limit_h_max 12
_diffrn_reflns_limit_h_min -12
_diffrn_reflns_limit_k_max 20
_diffrn_reflns_limit_k_min -20
_diffrn_reflns_limit_l_max 26
_diffrn_reflns_limit_l_min -26
_diffrn_reflns_number 19997
_diffrn_reflns_theta_full 25.00
_diffrn_reflns_theta_max 32.58
_diffrn_reflns_theta_min 2.98
_exptl_absorpt_coefficient_mu 1.197
_exptl_absorpt_correction_T_max 1.00000
_exptl_absorpt_correction_T_min 0.94097
_exptl_absorpt_correction_type multi-scan
_exptl_absorpt_process_details
;
CrysAlis RED, Oxford Diffraction Ltd.,
Version 1.171.31.7 (release 18-10-2006 CrysAlis171 .NET)
(compiled Oct 18 2006,16:28:17)
Empirical absorption correction using spherical harmonics,
implemented in SCALE3 ABSPACK scaling algorithm.
;
_exptl_crystal_colour orange-yellow
_exptl_crystal_density_diffrn 1.642
_exptl_crystal_density_method 'not measured'
_exptl_crystal_description prism
_exptl_crystal_F_000 1012
_exptl_crystal_size_max 0.33
_exptl_crystal_size_mid 0.26
_exptl_crystal_size_min 0.21
_refine_diff_density_max 0.729
_refine_diff_density_min -0.626
_refine_diff_density_rms 0.090
_refine_ls_extinction_method none
_refine_ls_goodness_of_fit_ref 1.032
_refine_ls_hydrogen_treatment constr
_refine_ls_matrix_type full
_refine_ls_number_parameters 138
_refine_ls_number_reflns 3588
_refine_ls_number_restraints 0
_refine_ls_restrained_S_all 1.032
_refine_ls_R_factor_all 0.0435
_refine_ls_R_factor_gt 0.0275
_refine_ls_shift/su_max 0.001
_refine_ls_shift/su_mean 0.000
_refine_ls_structure_factor_coef Fsqd
_refine_ls_weighting_details 'calc w=1/[\s^2^(Fo^2^)+(0.0358P)^2^] where P=(Fo^2^+2Fc^2^)/3'
_refine_ls_weighting_scheme calc
_refine_ls_wR_factor_gt 0.0652
_refine_ls_wR_factor_ref 0.0686
_reflns_number_gt 2761
_reflns_number_total 3588
_reflns_threshold_expression I>2\s(I)
_cod_data_source_file c003174g.txt
_cod_data_source_block pg100
_cod_database_code 7025756

loop_
_symmetry_equiv_pos_as_xyz
'x, y, z'
'-x+1/2, -y+1/2, z+1/2'
'x+1/2, -y, -z+1/2'
'-x, y+1/2, -z'
'-x, -y, -z'
'x-1/2, y-1/2, -z-1/2'
'-x-1/2, y, z-1/2'
'x, -y-1/2, z'

loop_
_atom_site_label
_atom_site_type_symbol
_atom_site_fract_x
_atom_site_fract_y
_atom_site_fract_z
_atom_site_U_iso_or_equiv
_atom_site_adp_type
_atom_site_occupancy
_atom_site_symmetry_multiplicity
_atom_site_calc_flag
_atom_site_refinement_flags
Pd1 Pd 0.16196(2) 0.7500 0.277075(10) 0.01510(6) Uani 1 2 d S
Cl1 Cl 0.18518(6) 0.87088(3) 0.36405(2) 0.02213(10) Uani 1 1 d .
N1 N 0.13354(18) 0.64491(12) 0.19927(8) 0.0175(3) Uani 1 1 d .
N2 N 0.25005(19) 0.61940(11) 0.14892(8) 0.0181(3) Uani 1 1 d .
N3 N 0.4473(3) 0.7500 0.11809(12) 0.0229(5) Uani 1 2 d S
C1 C -0.1465(2) 0.59542(16) 0.23436(11) 0.0247(4) Uani 1 1 d .
H1A H -0.1177 0.5893 0.2870 0.037 Uiso 1 1 calc R
H1B H -0.2224 0.5431 0.2207 0.037 Uiso 1 1 calc R
H1C H -0.1984 0.6589 0.2258 0.037 Uiso 1 1 calc R
C2 C 0.0046(2) 0.58771(14) 0.18802(10) 0.0199(4) Uani 1 1 d .
C3 C 0.0387(2) 0.52430(14) 0.12922(10) 0.0233(4) Uani 1 1 d .
H3A H -0.0323 0.4761 0.1093 0.028 Uiso 1 1 calc R
C4 C 0.1938(2) 0.54497(14) 0.10583(10) 0.0213(4) Uani 1 1 d .
C5 C 0.2921(3) 0.49896(15) 0.04545(11) 0.0291(5) Uani 1 1 d .
H5A H 0.3943 0.4737 0.0661 0.044 Uiso 1 1 calc R
H5B H 0.3165 0.5478 0.0073 0.044 Uiso 1 1 calc R
H5C H 0.2300 0.4452 0.0233 0.044 Uiso 1 1 calc R
C6 C 0.4162(2) 0.65981(14) 0.15440(10) 0.0214(4) Uani 1 1 d .
H6A H 0.4423 0.6681 0.2077 0.026 Uiso 1 1 calc R
H6B H 0.4930 0.6107 0.1342 0.026 Uiso 1 1 calc R
C7 C 0.4688(3) 0.7500 0.03721(14) 0.0230(6) Uani 1 2 d S
H7A H 0.4158 0.8066 0.0170 0.028 Uiso 0.50 1 d PR
C8 C 0.6460(3) 0.7500 0.01281(14) 0.0171(5) Uani 1 2 d S
C9 C 0.6805(3) 0.7500 -0.06341(15) 0.0232(6) Uani 1 2 d S
H9A H 0.5932 0.7500 -0.0981 0.028 Uiso 1 2 calc SR
C10 C 0.8410(3) 0.7500 -0.08906(16) 0.0270(6) Uani 1 2 d S
H10A H 0.8628 0.7500 -0.1409 0.032 Uiso 1 2 calc SR
C11 C 0.9704(3) 0.7500 -0.03785(16) 0.0268(6) Uani 1 2 d S
H11A H 1.0802 0.7500 -0.0547 0.032 Uiso 1 2 calc SR
C12 C 0.9360(3) 0.7500 0.03726(15) 0.0243(6) Uani 1 2 d S
H12A H 1.0229 0.7500 0.0722 0.029 Uiso 1 2 calc SR
C13 C 0.7757(3) 0.7500 0.06231(15) 0.0220(6) Uani 1 2 d S
H13A H 0.7546 0.7500 0.1142 0.026 Uiso 1 2 calc SR

loop_
_atom_site_aniso_label
_atom_site_aniso_U_11
_atom_site_aniso_U_22
_atom_site_aniso_U_33
_atom_site_aniso_U_23
_atom_site_aniso_U_13
_atom_site_aniso_U_12
Pd1 0.01452(9) 0.01769(10) 0.01308(10) 0.000 0.00066(7) 0.000
Cl1 0.0269(2) 0.0221(2) 0.0174(2) -0.00298(16) -0.00057(17) -0.00399(18)
N1 0.0174(7) 0.0209(8) 0.0142(7) -0.0001(6) 0.0002(6) -0.0001(6)
N2 0.0182(7) 0.0214(8) 0.0149(7) -0.0008(6) 0.0021(6) 0.0028(6)
N3 0.0224(11) 0.0285(13) 0.0176(11) 0.000 0.0080(9) 0.000
C1 0.0196(9) 0.0275(10) 0.0271(11) -0.0013(8) 0.0031(8) -0.0044(8)
C2 0.0211(9) 0.0204(9) 0.0182(9) 0.0010(7) -0.0018(7) 0.0003(8)
C3 0.0287(10) 0.0203(9) 0.0210(9) -0.0012(7) -0.0032(8) -0.0016(8)
C4 0.0303(10) 0.0193(9) 0.0143(9) 0.0000(7) -0.0009(7) 0.0037(8)
C5 0.0421(12) 0.0234(10) 0.0217(10) -0.0030(8) 0.0074(9) 0.0037(9)
C6 0.0161(8) 0.0268(10) 0.0212(9) 0.0006(8) 0.0014(7) 0.0049(8)
C7 0.0156(12) 0.0359(16) 0.0176(13) 0.000 0.0021(10) 0.000
C8 0.0173(12) 0.0142(11) 0.0197(12) 0.000 0.0028(10) 0.000
C9 0.0226(14) 0.0264(14) 0.0205(13) 0.000 0.0003(10) 0.000
C10 0.0258(14) 0.0324(16) 0.0228(14) 0.000 0.0056(12) 0.000
C11 0.0197(13) 0.0299(16) 0.0309(16) 0.000 0.0060(11) 0.000
C12 0.0206(13) 0.0288(15) 0.0235(14) 0.000 -0.0042(11) 0.000
C13 0.0243(13) 0.0271(14) 0.0147(13) 0.000 0.0015(10) 0.000

loop_
_atom_type_symbol
_atom_type_description
_atom_type_scat_dispersion_real
_atom_type_scat_dispersion_imag
_atom_type_scat_source
C C 0.0033 0.0016 'International Tables Vol C Tables 4.2.6.8 and 6.1.1.4'
H H 0.0000 0.0000 'International Tables Vol C Tables 4.2.6.8 and 6.1.1.4'
N N 0.0061 0.0033 'International Tables Vol C Tables 4.2.6.8 and 6.1.1.4'
Cl Cl 0.1484 0.1585 'International Tables Vol C Tables 4.2.6.8 and 6.1.1.4'
Pd Pd -0.9988 1.0072 'International Tables Vol C Tables 4.2.6.8 and 6.1.1.4'

loop_
_geom_angle_atom_site_label_1
_geom_angle_atom_site_label_2
_geom_angle_atom_site_label_3
_geom_angle
_geom_angle_site_symmetry_1
_geom_angle_site_symmetry_3
N1 Pd1 N1 90.76(9) . 8_575
N1 Pd1 Cl1 177.99(4) . .
N1 Pd1 Cl1 88.21(5) 8_575 .
N1 Pd1 Cl1 88.21(5) . 8_575
N1 Pd1 Cl1 177.99(4) 8_575 8_575
Cl1 Pd1 Cl1 92.76(2) . 8_575
N1 Pd1 H6A 60.6 . .
N1 Pd1 H6A 94.0 8_575 .
Cl1 Pd1 H6A 121.2 . .
Cl1 Pd1 H6A 87.0 8_575 .
C2 N1 N2 107.71(15) . .
C2 N1 Pd1 128.02(12) . .
N2 N1 Pd1 124.25(12) . .
C4 N2 N1 109.50(15) . .
C4 N2 C6 129.23(15) . .
N1 N2 C6 120.46(14) . .
C6 N3 C6 120.8(2) 8_575 .
C6 N3 C7 118.58(11) 8_575 .
C6 N3 C7 118.58(11) . .
C2 C1 H1A 109.5 . .
C2 C1 H1B 109.5 . .
H1A C1 H1B 109.5 . .
C2 C1 H1C 109.5 . .
H1A C1 H1C 109.5 . .
H1B C1 H1C 109.5 . .
N1 C2 C3 108.82(16) . .
N1 C2 C1 122.05(16) . .
C3 C2 C1 129.13(18) . .
C4 C3 C2 106.86(17) . .
C4 C3 H3A 126.6 . .
C2 C3 H3A 126.6 . .
N2 C4 C3 107.10(16) . .
N2 C4 C5 123.25(18) . .
C3 C4 C5 129.65(19) . .
C4 C5 H5A 109.5 . .
C4 C5 H5B 109.5 . .
H5A C5 H5B 109.5 . .
C4 C5 H5C 109.5 . .
H5A C5 H5C 109.5 . .
H5B C5 H5C 109.5 . .
N3 C6 N2 117.48(17) . .
N3 C6 H6A 107.9 . .
N2 C6 H6A 107.9 . .
N3 C6 H6B 107.9 . .
N2 C6 H6B 107.9 . .
H6A C6 H6B 107.2 . .
N3 C7 C8 113.7(2) . .
N3 C7 H7A 108.8 . .
C8 C7 H7A 108.8 . .
C13 C8 C9 118.3(2) . .
C13 C8 C7 123.2(2) . .
C9 C8 C7 118.5(2) . .
C10 C9 C8 121.0(3) . .
C10 C9 H9A 119.5 . .
C8 C9 H9A 119.5 . .
C9 C10 C11 119.7(3) . .
C9 C10 H10A 120.2 . .
C11 C10 H10A 120.2 . .
C12 C11 C10 119.2(3) . .
C12 C11 H11A 120.4 . .
C10 C11 H11A 120.4 . .
C11 C12 C13 120.7(3) . .
C11 C12 H12A 119.6 . .
C13 C12 H12A 119.6 . .
C8 C13 C12 121.1(2) . .
C8 C13 H13A 119.4 . .
C12 C13 H13A 119.4 . .

loop_
_geom_bond_atom_site_label_1
_geom_bond_atom_site_label_2
_geom_bond_distance
_geom_bond_site_symmetry_2
Pd1 N1 2.0217(15) .
Pd1 N1 2.0217(15) 8_575
Pd1 Cl1 2.2866(5) .
Pd1 Cl1 2.2866(5) 8_575
Pd1 H6A 2.8458 .
N1 C2 1.331(2) .
N1 N2 1.362(2) .
N2 C4 1.361(2) .
N2 C6 1.473(2) .
N3 C6 1.420(2) 8_575
N3 C6 1.420(2) .
N3 C7 1.467(3) .
C1 C2 1.497(2) .
C1 H1A 0.9800 .
C1 H1B 0.9800 .
C1 H1C 0.9800 .
C2 C3 1.397(3) .
C3 C4 1.369(3) .
C3 H3A 0.9500 .
C4 C5 1.493(3) .
C5 H5A 0.9800 .
C5 H5B 0.9800 .
C5 H5C 0.9800 .
C6 H6A 0.9900 .
C6 H6B 0.9900 .
C7 C8 1.517(3) .
C7 H7A 0.9601 .
C8 C13 1.388(4) .
C8 C9 1.401(4) .
C9 C10 1.395(4) .
C9 H9A 0.9500 .
C10 C11 1.405(4) .
C10 H10A 0.9500 .
C11 C12 1.381(4) .
C11 H11A 0.9500 .
C12 C13 1.389(4) .
C12 H12A 0.9500 .
C13 H13A 0.9500 .

loop_
_geom_torsion_atom_site_label_1
_geom_torsion_atom_site_label_2
_geom_torsion_atom_site_label_3
_geom_torsion_atom_site_label_4
_geom_torsion
_geom_torsion_site_symmetry_1
N1 Pd1 N1 C2 -105.74(15) 8_575
Cl1 Pd1 N1 C2 -46.2(14) .
Cl1 Pd1 N1 C2 72.52(16) 8_575
H6A Pd1 N1 C2 160.1 .
N1 Pd1 N1 N2 75.62(14) 8_575
Cl1 Pd1 N1 N2 135.1(12) .
Cl1 Pd1 N1 N2 -106.12(13) 8_575
H6A Pd1 N1 N2 -18.5 .
C2 N1 N2 C4 -0.3(2) .
Pd1 N1 N2 C4 178.56(12) .
C2 N1 N2 C6 -170.99(16) .
Pd1 N1 N2 C6 7.9(2) .
N2 N1 C2 C3 -0.1(2) .
Pd1 N1 C2 C3 -178.93(12) .
N2 N1 C2 C1 179.52(16) .
Pd1 N1 C2 C1 0.7(3) .
N1 C2 C3 C4 0.5(2) .
C1 C2 C3 C4 -179.11(19) .
N1 N2 C4 C3 0.6(2) .
C6 N2 C4 C3 170.22(17) .
N1 N2 C4 C5 -179.41(17) .
C6 N2 C4 C5 -9.8(3) .
C2 C3 C4 N2 -0.7(2) .
C2 C3 C4 C5 179.4(2) .
C6 N3 C6 N2 86.6(3) 8_575
C7 N3 C6 N2 -76.9(2) .
C4 N2 C6 N3 103.3(2) .
N1 N2 C6 N3 -88.1(2) .
C6 N3 C7 C8 98.02(18) 8_575
C6 N3 C7 C8 -98.02(18) .
N3 C7 C8 C13 0.0 .
N3 C7 C8 C9 180.0 .
C13 C8 C9 C10 0.0 .
C7 C8 C9 C10 180.0 .
C8 C9 C10 C11 0.0 .
C9 C10 C11 C12 0.0 .
C10 C11 C12 C13 0.0 .
C9 C8 C13 C12 0.0 .
C7 C8 C13 C12 180.0 .
C11 C12 C13 C8 0.0 .
